data_2221747
loop_
_publ_author_name
'Li, Hongqi'
'Li, Lin'

_publ_section_title
;
 3,3',5,5'-Tetrabromo-2,2'-bithiophene
;
_journal_coeditor_code KJ2109
_journal_issue 5
_journal_name_full 'Acta Crystallographica Section E'
_journal_page_first o952
_journal_paper_doi 10.1107/S1600536809011647
_journal_volume 65
_journal_year 2009
_chemical_formula_iupac 'C8 H2 Br4 S2'
_chemical_formula_moiety 'C8 H2 Br4 S2'
_chemical_formula_sum 'C8 H2 Br4 S2'
_chemical_formula_weight 481.86
_chemical_melting_point_gt 413
_chemical_melting_point_lt 414
_chemical_name_systematic
;
3,3',5,5'-Tetrabromo-2,2'-bithiophene
;
_space_group_IT_number 15
_symmetry_cell_setting monoclinic
_symmetry_space_group_name_Hall '-C 2yc'
_symmetry_space_group_name_H-M 'C 1 2/c 1'
_atom_sites_solution_hydrogens geom
_atom_sites_solution_primary direct
_atom_sites_solution_secondary difmap
_cell_angle_alpha 90.00
_cell_angle_beta 115.395(3)
_cell_angle_gamma 90.00
_cell_formula_units_Z 4
_cell_length_a 17.164(3)
_cell_length_b 4.0153(7)
_cell_length_c 18.655(3)
_cell_measurement_reflns_used 1249
_cell_measurement_temperature 293(2)
_cell_measurement_theta_max 55.279
_cell_measurement_theta_min 4.834
_cell_volume 1161.4(3)
_computing_cell_refinement 'SAINT (Bruker, 2001)'
_computing_data_collection 'SMART (Bruker, 2001)'
_computing_data_reduction 'SAINT (Bruker, 2001)'
_computing_molecular_graphics 'SHELXTL (Sheldrick, 2008)'
_computing_publication_material 'SHELXTL (Sheldrick, 2008)'
_computing_structure_refinement 'SHELXL97 (Sheldrick, 2008)'
_computing_structure_solution 'SHELXS97 (Sheldrick, 2008)'
_diffrn_ambient_temperature 293(2)
_diffrn_measured_fraction_theta_full 0.996
_diffrn_measured_fraction_theta_max 0.996
_diffrn_measurement_device_type 'Bruker SMART CCD area-detector'
_diffrn_measurement_method '\f and \w'
_diffrn_radiation_monochromator graphite
_diffrn_radiation_source 'fine-focus sealed tube'
_diffrn_radiation_type MoK\a
_diffrn_radiation_wavelength 0.71073
_diffrn_reflns_av_R_equivalents 0.1464
_diffrn_reflns_av_sigmaI/netI 0.1077
_diffrn_reflns_limit_h_max 18
_diffrn_reflns_limit_h_min -20
_diffrn_reflns_limit_k_max 4
_diffrn_reflns_limit_k_min -4
_diffrn_reflns_limit_l_max 21
_diffrn_reflns_limit_l_min -22
_diffrn_reflns_number 2792
_diffrn_reflns_theta_full 25.50
_diffrn_reflns_theta_max 25.50
_diffrn_reflns_theta_min 2.42
_exptl_absorpt_coefficient_mu 14.175
_exptl_absorpt_correction_T_max 1.0000
_exptl_absorpt_correction_T_min 0.2579
_exptl_absorpt_correction_type multi-scan
_exptl_absorpt_process_details '(SADABS; Sheldrick, 2004)'
_exptl_crystal_colour yellow
_exptl_crystal_density_diffrn 2.756
_exptl_crystal_density_method 'not measured'
_exptl_crystal_description prismatic
_exptl_crystal_F_000 888
_exptl_crystal_size_max 0.400
_exptl_crystal_size_mid 0.167
_exptl_crystal_size_min 0.053
_refine_diff_density_max 1.148
_refine_diff_density_min -1.058
_refine_ls_extinction_method none
_refine_ls_goodness_of_fit_ref 0.996
_refine_ls_hydrogen_treatment constr
_refine_ls_matrix_type full
_refine_ls_number_parameters 64
_refine_ls_number_reflns 1077
_refine_ls_number_restraints 0
_refine_ls_restrained_S_all 0.996
_refine_ls_R_factor_all 0.0852
_refine_ls_R_factor_gt 0.0784
_refine_ls_shift/su_max 0.000
_refine_ls_shift/su_mean 0.000
_refine_ls_structure_factor_coef Fsqd
_refine_ls_weighting_details 'calc w=1/[\s^2^(Fo^2^)+(0.1428P)^2^] where P=(Fo^2^+2Fc^2^)/3'
_refine_ls_weighting_scheme calc
_refine_ls_wR_factor_gt 0.2014
_refine_ls_wR_factor_ref 0.2083
_reflns_number_gt 886
_reflns_number_total 1077
_reflns_threshold_expression I>2\s(I)
_cod_data_source_file kj2109.cif
_cod_data_source_block I
_cod_depositor_comments
;
The following automatic conversions were performed:
'_symmetry_cell_setting' value 'Monoclinic' changed to 'monoclinic'
according to '/home/saulius/struct/CIF-dictionaries/cif_core.dic'
dictionary named 'cif_core.dic' version 2.4.1 from 2010-06-29.

Automatic conversion script
Id: cif_fix_enum 1527 2010-12-29 10:47:43Z saulius 

The following automatic conversions were performed:

'_symmetry_cell_setting' value 'Monoclinic' changed to 'monoclinic'
according to /home/saulius/struct/CIF-dictionaries/cif_core.dic
dictionary named 'cif_core.dic' version 2.4.1 from 2010-06-29.

Automatic conversion script
Id: cif_fix_values 1715 2011-07-08 13:25:40Z adriana 
;
_cod_original_cell_volume 1161.4(4)
_cod_original_sg_symbol_H-M 'C 2/c'
_cod_database_code 2221747
_cod_database_fobs_code 2221747

loop_
_symmetry_equiv_pos_as_xyz
'x, y, z'
'-x, y, -z+1/2'
'x+1/2, y+1/2, z'
'-x+1/2, y+1/2, -z+1/2'
'-x, -y, -z'
'x, -y, z-1/2'
'-x+1/2, -y+1/2, -z'
'x+1/2, -y+1/2, z-1/2'

loop_
_atom_site_type_symbol
_atom_site_label
_atom_site_fract_x
_atom_site_fract_y
_atom_site_fract_z
_atom_site_U_iso_or_equiv
_atom_site_adp_type
_atom_site_calc_flag
_atom_site_refinement_flags
_atom_site_occupancy
_atom_site_disorder_assembly
_atom_site_disorder_group
Br Br1 0.17755(6) 0.2991(3) 0.27753(6) 0.0443(5) Uani d . 1 . .
Br Br2 0.11718(8) 0.7463(3) 0.54198(6) 0.0562(5) Uani d . 1 . .
S S1 -0.00225(17) 0.7354(6) 0.36201(13) 0.0393(7) Uani d . 1 . .
C C1 0.0301(5) 0.581(2) 0.2918(4) 0.0331(17) Uani d . 1 . .
C C2 0.1140(5) 0.480(2) 0.3291(4) 0.0354(17) Uani d . 1 . .
C C4 0.0973(6) 0.650(2) 0.4373(5) 0.041(2) Uani d . 1 . .
C C3 0.1540(5) 0.521(2) 0.4129(4) 0.0411(19) Uani d . 1 . .
H H3 0.2109 0.4669 0.4459 0.049 Uiso calc R 1 . .

loop_
_atom_site_aniso_label
_atom_site_aniso_U_11
_atom_site_aniso_U_22
_atom_site_aniso_U_33
_atom_site_aniso_U_12
_atom_site_aniso_U_13
_atom_site_aniso_U_23
Br1 0.0524(7) 0.0457(7) 0.0483(7) 0.0023(4) 0.0344(6) -0.0050(4)
Br2 0.0735(9) 0.0718(9) 0.0312(7) -0.0072(5) 0.0298(6) -0.0063(4)
S1 0.0508(15) 0.0482(13) 0.0306(12) 0.0043(9) 0.0286(11) -0.0007(8)
C1 0.050(5) 0.030(4) 0.034(4) 0.000(4) 0.032(4) 0.000(3)
C2 0.052(5) 0.030(4) 0.034(4) -0.006(3) 0.028(4) 0.001(3)
C4 0.059(6) 0.042(5) 0.028(4) 0.003(4) 0.025(4) 0.006(3)
C3 0.050(5) 0.046(5) 0.035(4) -0.003(4) 0.025(4) 0.005(4)

loop_
_atom_type_symbol
_atom_type_description
_atom_type_scat_dispersion_real
_atom_type_scat_dispersion_imag
_atom_type_scat_source
C C 0.0033 0.0016 'International Tables Vol C Tables 4.2.6.8 and 6.1.1.4'
H H 0.0000 0.0000 'International Tables Vol C Tables 4.2.6.8 and 6.1.1.4'
S S 0.1246 0.1234 'International Tables Vol C Tables 4.2.6.8 and 6.1.1.4'
Br Br -0.2901 2.4595 'International Tables Vol C Tables 4.2.6.8 and 6.1.1.4'

loop_
_geom_angle_atom_site_label_1
_geom_angle_atom_site_label_2
_geom_angle_atom_site_label_3
_geom_angle_site_symmetry_1
_geom_angle_site_symmetry_3
_geom_angle
_geom_angle_publ_flag
C4 S1 C1 . . 91.0(4) ?
C2 C1 C1 . 2 131.0(8) ?
C2 C1 S1 . . 109.2(6) ?
C1 C1 S1 2 . 119.8(7) ?
C1 C2 C3 . . 115.6(7) ?
C1 C2 Br1 . . 124.7(6) ?
C3 C2 Br1 . . 119.6(6) ?
C3 C4 S1 . . 114.3(6) ?
C3 C4 Br2 . . 126.8(7) ?
S1 C4 Br2 . . 118.9(5) ?
C4 C3 C2 . . 109.8(8) ?
C4 C3 H3 . . 125.1 ?
C2 C3 H3 . . 125.1 ?

loop_
_geom_bond_atom_site_label_1
_geom_bond_atom_site_label_2
_geom_bond_site_symmetry_2
_geom_bond_distance
_geom_bond_publ_flag
Br1 C2 . 1.882(8) ?
Br2 C4 . 1.873(8) ?
S1 C4 . 1.719(9) ?
S1 C1 . 1.741(7) ?
C1 C2 . 1.365(11) ?
C1 C1 2 1.455(15) ?
C2 C3 . 1.422(11) ?
C4 C3 . 1.342(11) ?
C3 H3 . 0.9300 ?

loop_
_geom_torsion_atom_site_label_1
_geom_torsion_atom_site_label_2
_geom_torsion_atom_site_label_3
_geom_torsion_atom_site_label_4
_geom_torsion_site_symmetry_1
_geom_torsion_site_symmetry_2
_geom_torsion_site_symmetry_3
_geom_torsion_site_symmetry_4
_geom_torsion
_geom_torsion_publ_flag
C4 S1 C1 C2 . . . . -0.9(6) ?
C4 S1 C1 C1 . . . 2 179.8(5) ?
C1 C1 C2 C3 2 . . . 179.2(5) ?
S1 C1 C2 C3 . . . . 0.1(9) ?
C1 C1 C2 Br1 2 . . . -0.2(11) ?
S1 C1 C2 Br1 . . . . -179.4(4) ?
C1 S1 C4 C3 . . . . 1.7(7) ?
C1 S1 C4 Br2 . . . . -179.2(5) ?
S1 C4 C3 C2 . . . . -1.9(10) ?
Br2 C4 C3 C2 . . . . 179.1(6) ?
C1 C2 C3 C4 . . . . 1.2(11) ?
Br1 C2 C3 C4 . . . . -179.4(6) ?
